data_9015189
loop_
_publ_author_name
'Stalhandske, C.'
'Aurivillius, K.'
'Bertinsson, G. I.'

_publ_section_title
;
 Structure of mercury(I,II) iodide oxide, Hg2OI
;
_journal_name_full 'Acta Crystallographica, Section C'
_journal_page_first 167
_journal_page_last 168
_journal_paper_doi 10.1107/S0108270185003183
_journal_volume 41
_journal_year 1985
_chemical_compound_source Synthetic
_chemical_formula_sum 'Hg2 I O'
_chemical_name_mineral Aurivilliusite
_space_group_IT_number 15
_symmetry_space_group_name_Hall '-C 2yc'
_symmetry_space_group_name_H-M 'C 1 2/c 1'
_cell_angle_alpha 90
_cell_angle_beta 101.61
_cell_angle_gamma 90
_cell_length_a 17.603
_cell_length_b 6.981
_cell_length_c 6.701
_cell_formula_units_Z 8
_cell_volume 806.615
_database_code_amcsd 0019050
_exptl_crystal_density_diffrn 8.961
_cod_database_code 9015189

loop_
_space_group_symop_operation_xyz
x,y,z
1/2+x,1/2+y,z
x,-y,1/2+z
1/2+x,1/2-y,1/2+z
-x,y,1/2-z
1/2-x,1/2+y,1/2-z
-x,-y,-z
1/2-x,1/2-y,-z

loop_
_atom_site_label
_atom_site_fract_x
_atom_site_fract_y
_atom_site_fract_z
_atom_site_U_iso_or_equiv
Hg1 0.42663 0.33341 0.22195 0.02976
Hg2 0.24490 0.09588 0.21067 0.02394
I 0.11394 0.33246 0.32323 0.02951
O 0.30280 0.35770 0.15890 0.01862

loop_
_cod_related_entry_id
_cod_related_entry_database
_cod_related_entry_code
1 AMCSD 0019050
